data_4518138
loop_
_publ_author_name
'Liu, Ting'
'Cui, Hui'
'Zhang, Xin'
'Zhang, Zhi-Yin'
'Lin, Rui-Biao'
'Liang, Bin'
'Zhang, Jian'
'Li, Dan'
'Chen, Banglin'

_publ_section_title
;
 Doubly Interpenetrated Metal-Organic Framework of pcu Topology for
 Selective Separation of Propylene from Propane.
;
_journal_issue 43
_journal_name_full 'ACS applied materials &amp; interfaces'
_journal_page_first 48712
_journal_page_last 48717
_journal_paper_doi 10.1021/acsami.0c15517
_journal_volume 12
_journal_year 2020
_chemical_formula_moiety 'C30 H13 Cl2 N4 O8 S2 Zn2'
_chemical_formula_sum 'C30 H13 Cl2 N4 O8 S2 Zn2'
_chemical_formula_weight 823.20
_space_group_crystal_system triclinic
_space_group_IT_number 2
_space_group_name_Hall '-P 1'
_space_group_name_H-M_alt 'P -1'
_atom_sites_solution_hydrogens geom
_atom_sites_solution_primary iterative
_audit_creation_date 2020-07-07
_audit_creation_method
;
Olex2 1.3
(compiled Nov 21 2019 18:26:39 for OlexSys, GUI svn.r6003)
;
_cell_angle_alpha 91.038(2)
_cell_angle_beta 97.961(2)
_cell_angle_gamma 104.293(3)
_cell_formula_units_Z 2
_cell_length_a 10.8529(7)
_cell_length_b 10.9058(6)
_cell_length_c 19.7841(11)
_cell_measurement_reflns_used 9976
_cell_measurement_temperature 273(2)
_cell_measurement_theta_max 33.05
_cell_measurement_theta_min 2.59
_cell_volume 2243.9(2)
_computing_cell_refinement 'Bruker SAINT'
_computing_data_collection 'Bruker APEX2'
_computing_data_reduction 'Bruker SAINT'
_computing_molecular_graphics 'Olex2 1.3 (Dolomanov et al., 2009)'
_computing_publication_material 'Olex2 1.3 (Dolomanov et al., 2009)'
_computing_structure_refinement 'SHELXL 2018/3 (Sheldrick, 2015)'
_computing_structure_solution 'olex2.solve 1.3 (Bourhis et al., 2015)'
_diffrn_ambient_temperature 273.15
_diffrn_measured_fraction_theta_full 0.998
_diffrn_measured_fraction_theta_max 0.999
_diffrn_measurement_device_type 'Bruker APEX-II CCD'
_diffrn_measurement_method '\f and \w scans'
_diffrn_radiation_type MoKa
_diffrn_radiation_wavelength 0.7288
_diffrn_reflns_av_R_equivalents 0.0622
_diffrn_reflns_av_unetI/netI 0.0720
_diffrn_reflns_Laue_measured_fraction_full 0.998
_diffrn_reflns_Laue_measured_fraction_max 0.999
_diffrn_reflns_limit_h_max 16
_diffrn_reflns_limit_h_min -16
_diffrn_reflns_limit_k_max 16
_diffrn_reflns_limit_k_min -16
_diffrn_reflns_limit_l_max 29
_diffrn_reflns_limit_l_min -29
_diffrn_reflns_number 60471
_diffrn_reflns_point_group_measured_fraction_full 0.998
_diffrn_reflns_point_group_measured_fraction_max 0.999
_diffrn_reflns_theta_full 25.930
_diffrn_reflns_theta_max 32.948
_diffrn_reflns_theta_min 1.979
_exptl_absorpt_coefficient_mu 1.322
_exptl_absorpt_correction_type none
_exptl_crystal_colour yellow
_exptl_crystal_density_diffrn 1.218
_exptl_crystal_description neddle
_exptl_crystal_F_000 822
_exptl_crystal_size_max 0.04
_exptl_crystal_size_mid 0.02
_exptl_crystal_size_min 0.01
_refine_diff_density_max 1.253
_refine_diff_density_min -1.797
_refine_diff_density_rms 0.120
_refine_ls_extinction_coef 0.0080(12)
_refine_ls_extinction_expression Fc^*^=kFc[1+0.001xFc^2^\l^3^/sin(2\q)]^-1/4^
_refine_ls_extinction_method 'SHELXL-2018/3 (Sheldrick 2018)'
_refine_ls_goodness_of_fit_ref 0.738
_refine_ls_hydrogen_treatment constr
_refine_ls_matrix_type full
_refine_ls_number_parameters 479
_refine_ls_number_reflns 15620
_refine_ls_number_restraints 7
_refine_ls_restrained_S_all 0.738
_refine_ls_R_factor_all 0.0960
_refine_ls_R_factor_gt 0.0632
_refine_ls_shift/su_max 0.001
_refine_ls_shift/su_mean 0.000
_refine_ls_structure_factor_coef Fsqd
_refine_ls_weighting_details 'w=1/[\s^2^(Fo^2^)+(0.1842P)^2^+3.3894P] where P=(Fo^2^+2Fc^2^)/3'
_refine_ls_weighting_scheme calc
_refine_ls_wR_factor_gt 0.1855
_refine_ls_wR_factor_ref 0.2186
_reflns_Friedel_coverage 0.000
_reflns_number_gt 9651
_reflns_number_total 15620
_reflns_threshold_expression 'I > 2\s(I)'
_cod_data_source_file am0c15517_si_002.cif
_cod_data_source_block zhang_2019_10_18_liut6_0m
_cod_depositor_comments 'Adding full bibliography for 4518138.cif.'
_cod_database_code 4518138
_shelx_shelxl_version_number 2018/3
_shelx_space_group_comment
;
The symmetry employed for this shelxl refinement is uniquely defined
by the following loop, which should always be used as a source of
symmetry information in preference to the above space-group names.
They are only intended as comments.
;
_shelx_estimated_absorpt_t_max 0.986
_shelx_estimated_absorpt_t_min 0.967
_olex2_refinement_description
;
1. Fixed Uiso
 At 1.2 times of:
  All C(H) groups
2. Rigid bond restraints
 C26, C27
 with sigma for 1-2 distances of 0.01 and sigma for 1-3 distances of 0.01
3. Uiso/Uaniso restraints and constraints
C26 \\sim C27: within 1.7A with sigma of 0.04 and sigma for terminal atoms of
0.08 within 1.7A
4. Others
 Fixed Sof: Cl2A(0.3) Cl1B(0.19) Cl1D(0.43) Cl2C(0.47) Cl1C(0.18) Cl2B(0.23)
 Cl1A(0.2)
5.a Aromatic/amide H refined with riding coordinates:
 C14(H14), C27(H27), C29(H29), C16(H16), C4(H4), C20(H20), C7(H7), C17(H17),
 C19(H19), C26(H26), C1(H1), C28(H28), C12(H12)
;
_smtbx_masks_void_probe_radius 1.2
_smtbx_masks_void_truncation_radius 1.2
_olex2_submission_special_instructions 'No special instructions were received'

loop_
_space_group_symop_operation_xyz
'x, y, z'
'-x, -y, -z'

loop_
_atom_site_label
_atom_site_type_symbol
_atom_site_fract_x
_atom_site_fract_y
_atom_site_fract_z
_atom_site_U_iso_or_equiv
_atom_site_adp_type
_atom_site_occupancy
_atom_site_site_symmetry_order
_atom_site_calc_flag
_atom_site_refinement_flags_posn
_atom_site_refinement_flags_adp
_atom_site_refinement_flags_occupancy
_atom_site_disorder_assembly
_atom_site_disorder_group
Zn1 Zn 0.12956(3) 0.20027(3) 0.22632(2) 0.02265(10) Uani 1 1 d . . . . .
Zn2 Zn 0.17693(3) 0.21657(3) 0.37761(2) 0.02255(10) Uani 1 1 d . . . . .
Cl2A Cl 0.4394(4) 0.0722(7) 0.1776(3) 0.112(3) Uani 0.3 1 d . . P A 1
Cl1B Cl 0.1605(7) 0.8231(4) 0.1566(2) 0.0488(13) Uani 0.19 1 d . . P B 1
Cl1D Cl 0.0964(5) 0.5699(3) 0.44007(16) 0.0889(14) Uani 0.43 1 d . . P C 2
Cl2C Cl 0.8581(3) 0.3111(6) 0.4322(2) 0.134(2) Uani 0.47 1 d . . P D -2
Cl1C Cl 0.1473(6) 0.8206(5) 0.4531(2) 0.0438(12) Uani 0.18 1 d . . P E -2
Cl2B Cl 0.6089(4) 0.3529(5) 0.4298(2) 0.0570(13) Uani 0.23 1 d . . P F -1
Cl1A Cl 0.1505(7) 0.5883(5) 0.1566(2) 0.0589(16) Uani 0.2 1 d . . P G -1
S1 S 0.18976(12) 0.36767(11) 0.74248(4) 0.0494(3) Uani 1 1 d . . . . .
S2 S 0.16160(11) 0.06595(11) 0.86558(4) 0.0490(3) Uani 1 1 d . . . . .
O1 O 0.1381(3) 0.3851(2) 0.24694(13) 0.0415(6) Uani 1 1 d . . . . .
O5 O 0.3264(2) 0.2387(3) 0.24930(13) 0.0443(6) Uani 1 1 d . . . . .
O8 O 0.9844(2) 0.1902(3) 0.35020(12) 0.0409(6) Uani 1 1 d . . . . .
O2 O 0.1937(3) 0.4018(2) 0.35980(13) 0.0408(6) Uani 1 1 d . . . . .
O7 O 0.9402(2) 0.1685(3) 0.23682(12) 0.0375(6) Uani 1 1 d . . . . .
O3 O 0.1292(3) 1.0198(2) 0.24813(12) 0.0377(6) Uani 1 1 d . . . . .
O4 O 0.1502(3) 1.0265(2) 0.36157(14) 0.0485(7) Uani 1 1 d . . . . .
O6 O 0.3594(3) 0.2333(3) 0.36162(14) 0.0513(8) Uani 1 1 d . . . . .
N1 N 0.1869(3) 0.2236(3) 0.48085(13) 0.0291(5) Uani 1 1 d . . . . .
N3 N 0.1772(3) 0.1259(3) 0.72835(14) 0.0404(7) Uani 1 1 d . . . . .
N2 N 0.1310(3) 0.1956(3) 1.12414(13) 0.0349(6) Uani 1 1 d . . . . .
N4 N 0.1729(4) 0.3077(4) 0.88006(15) 0.0515(9) Uani 1 1 d . . . . .
C25 C 0.1541(4) 0.1999(5) 0.98636(17) 0.0455(9) Uani 1 1 d . . . . .
C18 C 0.1889(3) 0.2297(4) 0.62110(16) 0.0375(8) Uani 1 1 d . . . . .
C14 C 0.6819(4) 0.1523(5) 0.2444(2) 0.0586(13) Uani 1 1 d . . . . .
H14 H 0.699870 0.112890 0.206208 0.070 Uiso 1 1 calc R U . . .
C27 C 0.1147(8) 0.2923(7) 1.0875(2) 0.096(3) Uani 1 1 d . U . . .
H27 H 0.093070 0.359214 1.108705 0.116 Uiso 1 1 calc R U . . .
C22 C 0.1738(4) 0.1558(4) 0.79520(16) 0.0434(9) Uani 1 1 d . . . . .
C29 C 0.1671(6) 0.0998(5) 1.0235(2) 0.0680(16) Uani 1 1 d . . . . .
H29 H 0.184897 0.030066 1.002859 0.082 Uiso 1 1 calc R U . . .
C16 C 0.2141(4) 0.3338(4) 0.51703(17) 0.0433(9) Uani 1 1 d . . . . .
H16 H 0.233301 0.408594 0.494366 0.052 Uiso 1 1 calc R U . . .
C4 C 0.1517(4) 0.7707(3) 0.24390(18) 0.0355(7) Uani 1 1 d . . . . .
H4 H 0.155440 0.813022 0.203545 0.043 Uiso 1 1 calc R U . B 2
C20 C 0.1611(4) 0.1162(4) 0.51379(16) 0.0383(8) Uani 1 1 d . . . . .
H20 H 0.143286 0.039281 0.488727 0.046 Uiso 1 1 calc R U . . .
C5 C 0.1415(3) 0.8338(3) 0.30387(18) 0.0309(6) Uani 1 1 d . . . . .
C24 C 0.1653(4) 0.2042(4) 0.91299(17) 0.0456(9) Uani 1 1 d . . . . .
C6 C 0.1390(4) 0.7700(3) 0.36361(18) 0.0389(8) Uani 1 1 d . . . . .
C15 C 0.9118(3) 0.1832(3) 0.29517(16) 0.0283(6) Uani 1 1 d . . . . .
C7 C 0.1446(4) 0.6446(3) 0.36337(18) 0.0410(8) Uani 1 1 d . . . . .
H7 H 0.141933 0.602736 0.403886 0.049 Uiso 1 1 calc R U . C 1
C17 C 0.2147(5) 0.3411(4) 0.58655(17) 0.0497(11) Uani 1 1 d . . . . .
H17 H 0.232107 0.419391 0.610160 0.060 Uiso 1 1 calc R U . . .
C8 C 0.1395(3) 0.9708(3) 0.30455(17) 0.0296(6) Uani 1 1 d . . . . .
C19 C 0.1599(4) 0.1149(4) 0.58357(16) 0.0406(8) Uani 1 1 d . . . . .
H19 H 0.139986 0.038681 0.604888 0.049 Uiso 1 1 calc R U . . .
C9 C 0.3938(3) 0.2339(3) 0.30422(17) 0.0323(6) Uani 1 1 d . . . . .
C21 C 0.1862(4) 0.2288(4) 0.69524(16) 0.0398(8) Uani 1 1 d . . . . .
C10 C 0.5286(3) 0.2235(4) 0.30172(19) 0.0368(7) Uani 1 1 d . . . . .
C23 C 0.1789(4) 0.2782(4) 0.81293(16) 0.0443(9) Uani 1 1 d . . . . .
C11 C 0.6253(4) 0.2681(4) 0.3564(2) 0.0429(9) Uani 1 1 d . . . . .
C13 C 0.7783(3) 0.1966(4) 0.29869(17) 0.0329(7) Uani 1 1 d . . . . .
C26 C 0.1280(9) 0.2982(7) 1.0197(3) 0.114(3) Uani 1 1 d . U . . .
H26 H 0.119300 0.369745 0.996541 0.136 Uiso 1 1 calc R U . . .
C1 C 0.5593(4) 0.1658(6) 0.2461(2) 0.0623(14) Uani 1 1 d . . . . .
H1 H 0.495911 0.135222 0.208792 0.075 Uiso 1 1 calc R U . A 2
C28 C 0.1540(6) 0.1008(5) 1.09207(19) 0.0608(13) Uani 1 1 d . . . . .
H28 H 0.162149 0.030268 1.116292 0.073 Uiso 1 1 calc R U . . .
C2 C 0.1541(3) 0.5796(3) 0.30370(17) 0.0309(6) Uani 1 1 d . . . . .
C32 C 0.1634(3) 0.4443(3) 0.30358(17) 0.0300(6) Uani 1 1 d . . . . .
C3 C 0.1564(4) 0.6446(3) 0.24435(17) 0.0346(7) Uani 1 1 d . . . . .
C12 C 0.7488(4) 0.2546(4) 0.3551(2) 0.0438(9) Uani 1 1 d . . . . .
H12 H 0.812333 0.284784 0.392364 0.053 Uiso 1 1 calc R U . D 2

loop_
_atom_site_aniso_label
_atom_site_aniso_U_11
_atom_site_aniso_U_22
_atom_site_aniso_U_33
_atom_site_aniso_U_23
_atom_site_aniso_U_13
_atom_site_aniso_U_12
Zn1 0.02984(19) 0.02589(18) 0.01540(15) -0.00134(12) 0.00608(12) 0.01164(13)
Zn2 0.02911(19) 0.02568(18) 0.01541(15) -0.00106(12) 0.00549(12) 0.01065(13)
Cl2A 0.041(2) 0.202(7) 0.091(3) -0.100(4) -0.026(2) 0.054(3)
Cl1B 0.102(4) 0.031(2) 0.0249(19) 0.0103(16) 0.024(2) 0.029(2)
Cl1D 0.183(4) 0.0658(18) 0.0645(17) 0.0424(15) 0.085(2) 0.080(2)
Cl2C 0.0612(18) 0.251(6) 0.097(2) -0.112(3) -0.0322(17) 0.085(3)
Cl1C 0.083(4) 0.032(2) 0.0241(19) -0.0014(16) 0.012(2) 0.027(2)
Cl2B 0.037(2) 0.080(3) 0.054(2) -0.034(2) 0.0105(17) 0.013(2)
Cl1A 0.119(5) 0.041(3) 0.029(2) 0.0019(18) 0.020(3) 0.037(3)
S1 0.0669(7) 0.0610(6) 0.0185(4) -0.0023(4) 0.0112(4) 0.0103(5)
S2 0.0652(7) 0.0629(7) 0.0162(3) -0.0014(4) 0.0112(4) 0.0086(5)
O1 0.0673(18) 0.0260(12) 0.0341(13) 0.0008(10) 0.0076(12) 0.0173(12)
O5 0.0269(12) 0.073(2) 0.0351(13) -0.0014(13) 0.0052(10) 0.0174(12)
O8 0.0281(12) 0.0675(18) 0.0278(11) -0.0022(12) 0.0035(9) 0.0143(12)
O2 0.0669(18) 0.0274(12) 0.0310(12) 0.0012(9) 0.0071(11) 0.0175(12)
O7 0.0335(12) 0.0561(16) 0.0282(11) 0.0013(11) 0.0101(9) 0.0183(11)
O3 0.0610(17) 0.0275(12) 0.0301(12) 0.0018(9) 0.0114(11) 0.0188(11)
O4 0.090(2) 0.0281(13) 0.0313(13) -0.0011(10) 0.0058(13) 0.0251(14)
O6 0.0344(14) 0.089(2) 0.0390(14) 0.0074(15) 0.0149(11) 0.0267(15)
N1 0.0306(13) 0.0378(15) 0.0180(11) -0.0021(10) 0.0045(9) 0.0066(11)
N3 0.0439(17) 0.056(2) 0.0162(11) -0.0030(12) 0.0059(11) 0.0029(14)
N2 0.0424(16) 0.0478(17) 0.0173(11) 0.0014(11) 0.0080(10) 0.0145(13)
N4 0.069(2) 0.068(2) 0.0186(13) -0.0021(14) 0.0124(14) 0.0163(19)
C25 0.048(2) 0.071(3) 0.0188(14) -0.0036(16) 0.0097(13) 0.0152(19)
C18 0.0365(17) 0.055(2) 0.0166(12) -0.0039(13) 0.0069(11) 0.0028(15)
C14 0.039(2) 0.108(4) 0.0352(19) -0.022(2) 0.0039(15) 0.033(2)
C27 0.198(7) 0.108(5) 0.030(2) 0.021(3) 0.043(3) 0.110(5)
C22 0.0403(19) 0.068(3) 0.0159(13) -0.0039(14) 0.0081(12) 0.0006(17)
C29 0.128(5) 0.066(3) 0.0224(17) -0.0012(18) 0.024(2) 0.041(3)
C16 0.070(3) 0.0386(19) 0.0208(14) -0.0027(13) 0.0138(15) 0.0098(18)
C4 0.050(2) 0.0262(15) 0.0332(16) 0.0067(13) 0.0131(14) 0.0108(14)
C20 0.050(2) 0.0426(19) 0.0195(13) 0.0003(13) 0.0077(13) 0.0045(16)
C5 0.0341(16) 0.0234(14) 0.0367(16) -0.0009(12) 0.0061(13) 0.0098(12)
C24 0.052(2) 0.062(3) 0.0193(14) -0.0009(15) 0.0089(14) 0.0076(19)
C6 0.061(2) 0.0288(16) 0.0300(16) -0.0037(13) 0.0123(15) 0.0153(16)
C15 0.0260(14) 0.0319(15) 0.0290(14) -0.0008(12) 0.0069(11) 0.0096(12)
C7 0.069(3) 0.0297(17) 0.0295(16) 0.0092(13) 0.0117(16) 0.0184(17)
C17 0.075(3) 0.050(2) 0.0186(14) -0.0100(14) 0.0145(16) 0.003(2)
C8 0.0323(15) 0.0243(14) 0.0350(16) 0.0001(12) 0.0067(12) 0.0112(12)
C19 0.054(2) 0.047(2) 0.0175(13) 0.0022(13) 0.0098(13) 0.0043(17)
C9 0.0277(15) 0.0370(17) 0.0344(16) -0.0005(13) 0.0086(12) 0.0105(13)
C21 0.0404(18) 0.057(2) 0.0170(13) -0.0047(14) 0.0061(12) 0.0028(16)
C10 0.0262(15) 0.051(2) 0.0377(17) 0.0022(15) 0.0101(13) 0.0147(14)
C23 0.049(2) 0.066(3) 0.0164(13) -0.0011(15) 0.0079(13) 0.0106(19)
C11 0.0310(17) 0.060(2) 0.0413(19) -0.0138(17) 0.0085(14) 0.0169(16)
C13 0.0266(15) 0.0443(19) 0.0310(15) 0.0003(13) 0.0087(12) 0.0130(13)
C26 0.238(9) 0.118(5) 0.033(2) 0.028(3) 0.051(4) 0.118(6)
C1 0.036(2) 0.121(4) 0.0357(19) -0.021(2) 0.0010(15) 0.034(2)
C28 0.113(4) 0.059(3) 0.0221(16) 0.0026(17) 0.023(2) 0.036(3)
C2 0.0409(17) 0.0216(14) 0.0330(15) 0.0015(12) 0.0068(13) 0.0124(12)
C32 0.0342(16) 0.0230(14) 0.0346(15) -0.0010(12) 0.0083(12) 0.0090(12)
C3 0.049(2) 0.0273(15) 0.0324(16) -0.0010(12) 0.0150(14) 0.0132(14)
C12 0.0309(17) 0.063(3) 0.0381(18) -0.0155(17) 0.0007(14) 0.0165(17)

loop_
_atom_type_symbol
_atom_type_description
_atom_type_scat_dispersion_real
_atom_type_scat_dispersion_imag
_atom_type_scat_source
C C 0.0037 0.0017 'International Tables Vol C Tables 4.2.6.8 and 6.1.1.4'
H H 0.0000 0.0000 'International Tables Vol C Tables 4.2.6.8 and 6.1.1.4'
Cl Cl 0.1545 0.1684 'International Tables Vol C Tables 4.2.6.8 and 6.1.1.4'
N N 0.0070 0.0034 'International Tables Vol C Tables 4.2.6.8 and 6.1.1.4'
O O 0.0123 0.0065 'International Tables Vol C Tables 4.2.6.8 and 6.1.1.4'
S S 0.1293 0.1308 'International Tables Vol C Tables 4.2.6.8 and 6.1.1.4'
Zn Zn 0.2977 1.5333 'International Tables Vol C Tables 4.2.6.8 and 6.1.1.4'

loop_
_geom_angle_atom_site_label_1
_geom_angle_atom_site_label_2
_geom_angle_atom_site_label_3
_geom_angle
_geom_angle_site_symmetry_1
_geom_angle_site_symmetry_3
_geom_angle_publ_flag
O1 Zn1 Zn2 78.57(7) . . ?
O1 Zn1 O5 89.88(12) . . ?
O1 Zn1 O7 85.35(12) . 1_455 ?
O5 Zn1 Zn2 76.27(7) . . ?
O7 Zn1 Zn2 85.31(7) 1_455 . ?
O7 Zn1 O5 161.55(10) 1_455 . ?
O3 Zn1 Zn2 77.79(7) 1_545 . ?
O3 Zn1 O1 156.30(10) 1_545 . ?
O3 Zn1 O5 86.04(12) 1_545 . ?
O3 Zn1 O7 91.18(11) 1_545 1_455 ?
O3 Zn1 N2 101.84(11) 1_545 1_554 ?
N2 Zn1 Zn2 169.98(9) 1_554 . ?
N2 Zn1 O1 101.72(12) 1_554 . ?
N2 Zn1 O5 93.71(12) 1_554 . ?
N2 Zn1 O7 104.71(11) 1_554 1_455 ?
O8 Zn2 Zn1 73.60(7) 1_455 . ?
O8 Zn2 O4 87.92(13) 1_455 1_545 ?
O2 Zn2 Zn1 80.15(7) . . ?
O2 Zn2 O8 87.01(12) . 1_455 ?
O2 Zn2 O4 161.21(11) . 1_545 ?
O2 Zn2 N1 100.14(11) . . ?
O4 Zn2 Zn1 81.06(8) 1_545 . ?
O6 Zn2 Zn1 82.15(8) . . ?
O6 Zn2 O8 155.69(11) . 1_455 ?
O6 Zn2 O2 90.53(13) . . ?
O6 Zn2 O4 86.69(14) . 1_545 ?
O6 Zn2 N1 104.47(11) . . ?
N1 Zn2 Zn1 173.35(8) . . ?
N1 Zn2 O8 99.76(10) . 1_455 ?
N1 Zn2 O4 98.54(11) . 1_545 ?
C23 S1 C21 87.33(19) . . ?
C22 S2 C24 87.5(2) . . ?
C32 O1 Zn1 128.1(2) . . ?
C9 O5 Zn1 129.5(2) . . ?
C15 O8 Zn2 135.0(2) . 1_655 ?
C32 O2 Zn2 125.6(2) . . ?
C15 O7 Zn1 118.5(2) . 1_655 ?
C8 O3 Zn1 130.1(2) . 1_565 ?
C8 O4 Zn2 124.9(2) . 1_565 ?
C9 O6 Zn2 124.3(2) . . ?
C16 N1 Zn2 121.4(2) . . ?
C16 N1 C20 118.6(3) . . ?
C20 N1 Zn2 120.0(2) . . ?
C21 N3 C22 107.9(3) . . ?
C27 N2 Zn1 121.4(3) . 1_556 ?
C28 N2 Zn1 121.7(3) . 1_556 ?
C28 N2 C27 116.9(3) . . ?
C24 N4 C23 107.5(4) . . ?
C29 C25 C24 122.9(4) . . ?
C29 C25 C26 116.7(4) . . ?
C26 C25 C24 120.3(4) . . ?
C17 C18 C21 122.7(3) . . ?
C19 C18 C17 118.5(3) . . ?
C19 C18 C21 118.8(4) . . ?
C13 C14 H14 119.6 . . ?
C13 C14 C1 120.9(4) . . ?
C1 C14 H14 119.6 . . ?
N2 C27 H27 118.5 . . ?
N2 C27 C26 123.0(5) . . ?
C26 C27 H27 118.5 . . ?
N3 C22 S2 132.2(4) . . ?
C23 C22 S2 110.0(3) . . ?
C23 C22 N3 117.7(4) . . ?
C25 C29 H29 119.9 . . ?
C25 C29 C28 120.2(4) . . ?
C28 C29 H29 119.9 . . ?
N1 C16 H16 118.7 . . ?
N1 C16 C17 122.5(4) . . ?
C17 C16 H16 118.7 . . ?
C5 C4 Cl1B 131.7(3) . . ?
C5 C4 H4 120.0 . . ?
C3 C4 Cl1B 108.3(3) . . ?
C3 C4 H4 120.0 . . ?
C3 C4 C5 120.0(3) . . ?
N1 C20 H20 118.7 . . ?
N1 C20 C19 122.7(3) . . ?
C19 C20 H20 118.7 . . ?
C4 C5 C8 120.6(3) . . ?
C6 C5 C4 119.1(3) . . ?
C6 C5 C8 120.2(3) . . ?
N4 C24 S2 117.2(3) . . ?
N4 C24 C25 122.5(4) . . ?
C25 C24 S2 120.2(3) . . ?
C5 C6 Cl1C 133.2(3) . . ?
C5 C6 C7 120.3(3) . . ?
C7 C6 Cl1C 106.2(3) . . ?
O8 C15 O7 126.1(3) . . ?
O8 C15 C13 117.0(3) . . ?
O7 C15 C13 116.9(3) . . ?
C6 C7 Cl1D 111.9(3) . . ?
C6 C7 H7 119.3 . . ?
C6 C7 C2 121.5(3) . . ?
C2 C7 Cl1D 124.8(3) . . ?
C2 C7 H7 119.3 . . ?
C18 C17 H17 120.4 . . ?
C16 C17 C18 119.1(4) . . ?
C16 C17 H17 120.4 . . ?
O3 C8 C5 117.2(3) . . ?
O4 C8 O3 125.7(3) . . ?
O4 C8 C5 117.1(3) . . ?
C18 C19 H19 120.7 . . ?
C20 C19 C18 118.6(4) . . ?
C20 C19 H19 120.7 . . ?
O5 C9 O6 126.0(3) . . ?
O5 C9 C10 117.3(3) . . ?
O6 C9 C10 116.7(3) . . ?
N3 C21 S1 117.0(2) . . ?
N3 C21 C18 122.2(4) . . ?
C18 C21 S1 120.8(3) . . ?
C11 C10 C9 120.9(3) . . ?
C1 C10 C9 121.2(3) . . ?
C1 C10 C11 117.9(3) . . ?
N4 C23 S1 132.3(4) . . ?
C22 C23 S1 110.0(3) . . ?
C22 C23 N4 117.7(4) . . ?
C10 C11 Cl2B 125.0(3) . . ?
C10 C11 C12 121.0(3) . . ?
C12 C11 Cl2B 113.9(3) . . ?
C14 C13 C15 119.9(3) . . ?
C14 C13 C12 118.4(3) . . ?
C12 C13 C15 121.7(3) . . ?
C25 C26 C27 120.0(5) . . ?
C25 C26 H26 120.0 . . ?
C27 C26 H26 120.0 . . ?
C14 C1 Cl2A 113.5(3) . . ?
C14 C1 H1 119.3 . . ?
C10 C1 Cl2A 123.9(3) . . ?
C10 C1 C14 121.4(4) . . ?
C10 C1 H1 119.3 . . ?
N2 C28 C29 123.1(4) . . ?
N2 C28 H28 118.5 . . ?
C29 C28 H28 118.5 . . ?
C7 C2 C32 121.6(3) . . ?
C3 C2 C7 117.6(3) . . ?
C3 C2 C32 120.8(3) . . ?
O1 C32 O2 126.3(3) . . ?
O1 C32 C2 116.3(3) . . ?
O2 C32 C2 117.3(3) . . ?
C4 C3 Cl1A 108.0(3) . . ?
C2 C3 Cl1A 130.2(3) . . ?
C2 C3 C4 121.6(3) . . ?
Cl2C C12 H12 5.9 . . ?
C11 C12 Cl2C 114.3(3) . . ?
C11 C12 H12 119.8 . . ?
C13 C12 Cl2C 125.1(3) . . ?
C13 C12 C11 120.5(3) . . ?
C13 C12 H12 119.8 . . ?

loop_
_geom_bond_atom_site_label_1
_geom_bond_atom_site_label_2
_geom_bond_distance
_geom_bond_site_symmetry_2
_geom_bond_publ_flag
Zn1 Zn2 2.9604(5) . ?
Zn1 O1 2.026(2) . ?
Zn1 O5 2.056(2) . ?
Zn1 O7 2.038(2) 1_455 ?
Zn1 O3 2.021(2) 1_545 ?
Zn1 N2 2.024(3) 1_554 ?
Zn2 O8 2.031(2) 1_455 ?
Zn2 O2 2.024(2) . ?
Zn2 O4 2.034(3) 1_545 ?
Zn2 O6 2.013(3) . ?
Zn2 N1 2.029(2) . ?
Cl2A C1 1.837(6) . ?
Cl1B C4 1.836(5) . ?
Cl1D C7 1.815(4) . ?
Cl2C C12 1.794(5) . ?
Cl1C C6 1.828(5) . ?
Cl2B C11 1.761(5) . ?
Cl1A C3 1.818(6) . ?
S1 C21 1.755(4) . ?
S1 C23 1.717(4) . ?
S2 C22 1.719(4) . ?
S2 C24 1.750(4) . ?
O1 C32 1.245(4) . ?
O5 C9 1.233(4) . ?
O8 C15 1.242(4) . ?
O2 C32 1.246(4) . ?
O7 C15 1.253(4) . ?
O3 C8 1.249(4) . ?
O4 C8 1.249(4) . ?
O6 C9 1.243(4) . ?
N1 C16 1.334(4) . ?
N1 C20 1.338(5) . ?
N3 C22 1.364(4) . ?
N3 C21 1.299(5) . ?
N2 C27 1.324(6) . ?
N2 C28 1.297(5) . ?
N4 C24 1.304(6) . ?
N4 C23 1.375(4) . ?
C25 C29 1.351(7) . ?
C25 C24 1.474(5) . ?
C25 C26 1.357(7) . ?
C18 C17 1.392(6) . ?
C18 C19 1.387(5) . ?
C18 C21 1.471(4) . ?
C14 H14 0.9300 . ?
C14 C13 1.379(5) . ?
C14 C1 1.379(5) . ?
C27 H27 0.9300 . ?
C27 C26 1.369(6) . ?
C22 C23 1.360(7) . ?
C29 H29 0.9300 . ?
C29 C28 1.384(5) . ?
C16 H16 0.9300 . ?
C16 C17 1.375(5) . ?
C4 H4 0.9300 . ?
C4 C5 1.392(5) . ?
C4 C3 1.389(5) . ?
C20 H20 0.9300 . ?
C20 C19 1.383(4) . ?
C5 C6 1.382(5) . ?
C5 C8 1.500(4) . ?
C6 C7 1.384(5) . ?
C15 C13 1.503(4) . ?
C7 H7 0.9300 . ?
C7 C2 1.395(5) . ?
C17 H17 0.9300 . ?
C19 H19 0.9300 . ?
C9 C10 1.503(4) . ?
C10 C11 1.386(5) . ?
C10 C1 1.378(5) . ?
C11 C12 1.388(5) . ?
C13 C12 1.386(5) . ?
C26 H26 0.9300 . ?
C1 H1 0.9300 . ?
C28 H28 0.9300 . ?
C2 C32 1.503(4) . ?
C2 C3 1.383(5) . ?
C12 H12 0.9300 . ?

loop_
_geom_torsion_atom_site_label_1
_geom_torsion_atom_site_label_2
_geom_torsion_atom_site_label_3
_geom_torsion_atom_site_label_4
_geom_torsion
_geom_torsion_site_symmetry_1
_geom_torsion_site_symmetry_2
_geom_torsion_site_symmetry_3
_geom_torsion_site_symmetry_4
_geom_torsion_publ_flag
Zn1 O1 C32 O2 2.9(6) . . . . ?
Zn1 O1 C32 C2 -176.1(2) . . . . ?
Zn1 O5 C9 O6 -18.1(6) . . . . ?
Zn1 O5 C9 C10 159.7(3) . . . . ?
Zn1 O7 C15 O8 -15.8(5) 1_655 . . . ?
Zn1 O7 C15 C13 162.7(2) 1_655 . . . ?
Zn1 O3 C8 O4 1.5(6) 1_565 . . . ?
Zn1 O3 C8 C5 -177.3(2) 1_565 . . . ?
Zn1 N2 C27 C26 173.1(7) 1_556 . . . ?
Zn1 N2 C28 C29 -174.0(5) 1_556 . . . ?
Zn2 O8 C15 O7 14.1(6) 1_655 . . . ?
Zn2 O8 C15 C13 -164.4(3) 1_655 . . . ?
Zn2 O2 C32 O1 -12.8(5) . . . . ?
Zn2 O2 C32 C2 166.2(2) . . . . ?
Zn2 O4 C8 O3 -8.4(6) 1_565 . . . ?
Zn2 O4 C8 C5 170.4(2) 1_565 . . . ?
Zn2 O6 C9 O5 8.5(6) . . . . ?
Zn2 O6 C9 C10 -169.2(3) . . . . ?
Zn2 N1 C16 C17 176.4(3) . . . . ?
Zn2 N1 C20 C19 -176.6(3) . . . . ?
Cl1B C4 C5 C6 -178.9(4) . . . . ?
Cl1B C4 C5 C8 -1.7(6) . . . . ?
Cl1B C4 C3 Cl1A -6.4(5) . . . . ?
Cl1B C4 C3 C2 178.7(4) . . . . ?
Cl1D C7 C2 C32 -18.5(6) . . . . ?
Cl1D C7 C2 C3 162.3(4) . . . . ?
Cl1C C6 C7 Cl1D 21.8(5) . . . . ?
Cl1C C6 C7 C2 -173.2(4) . . . . ?
Cl2B C11 C12 C13 -176.2(4) . . . . ?
S2 C22 C23 S1 -179.5(2) . . . . ?
S2 C22 C23 N4 -0.3(5) . . . . ?
O5 C9 C10 C11 153.4(4) . . . . ?
O5 C9 C10 C1 -28.7(6) . . . . ?
O8 C15 C13 C14 -160.1(4) . . . . ?
O8 C15 C13 C12 21.0(5) . . . . ?
O7 C15 C13 C14 21.3(6) . . . . ?
O7 C15 C13 C12 -157.7(4) . . . . ?
O6 C9 C10 C11 -28.6(6) . . . . ?
O6 C9 C10 C1 149.3(5) . . . . ?
N1 C16 C17 C18 1.5(7) . . . . ?
N1 C20 C19 C18 -1.2(6) . . . . ?
N3 C22 C23 S1 -0.4(5) . . . . ?
N3 C22 C23 N4 178.8(4) . . . . ?
N2 C27 C26 C25 2.8(14) . . . . ?
C25 C29 C28 N2 -1.0(9) . . . . ?
C14 C13 C12 Cl2C 176.7(5) . . . . ?
C14 C13 C12 C11 -0.3(7) . . . . ?
C27 N2 C28 C29 2.8(9) . . . . ?
C22 S2 C24 N4 1.0(4) . . . . ?
C22 S2 C24 C25 178.2(4) . . . . ?
C22 N3 C21 S1 -0.5(4) . . . . ?
C22 N3 C21 C18 -178.5(3) . . . . ?
C29 C25 C24 S2 14.0(6) . . . . ?
C29 C25 C24 N4 -168.9(5) . . . . ?
C29 C25 C26 C27 -0.8(12) . . . . ?
C16 N1 C20 C19 0.8(6) . . . . ?
C4 C5 C6 Cl1C 170.9(4) . . . . ?
C4 C5 C6 C7 -1.0(6) . . . . ?
C4 C5 C8 O3 9.7(5) . . . . ?
C4 C5 C8 O4 -169.2(4) . . . . ?
C20 N1 C16 C17 -0.9(6) . . . . ?
C5 C4 C3 Cl1A 173.4(4) . . . . ?
C5 C4 C3 C2 -1.5(6) . . . . ?
C5 C6 C7 Cl1D -164.3(4) . . . . ?
C5 C6 C7 C2 0.7(6) . . . . ?
C24 S2 C22 N3 -179.3(4) . . . . ?
C24 S2 C22 C23 -0.3(3) . . . . ?
C24 N4 C23 S1 180.0(4) . . . . ?
C24 N4 C23 C22 1.0(6) . . . . ?
C24 C25 C29 C28 -179.3(5) . . . . ?
C24 C25 C26 C27 178.4(7) . . . . ?
C6 C5 C8 O3 -173.2(3) . . . . ?
C6 C5 C8 O4 7.9(5) . . . . ?
C6 C7 C2 C32 178.5(4) . . . . ?
C6 C7 C2 C3 -0.7(6) . . . . ?
C15 C13 C12 Cl2C -4.3(6) . . . . ?
C15 C13 C12 C11 178.7(4) . . . . ?
C7 C2 C32 O1 162.0(4) . . . . ?
C7 C2 C32 O2 -17.1(5) . . . . ?
C7 C2 C3 Cl1A -172.5(4) . . . . ?
C7 C2 C3 C4 1.1(6) . . . . ?
C17 C18 C19 C20 1.7(6) . . . . ?
C17 C18 C21 S1 10.4(5) . . . . ?
C17 C18 C21 N3 -171.7(4) . . . . ?
C8 C5 C6 Cl1C -6.3(7) . . . . ?
C8 C5 C6 C7 -178.2(4) . . . . ?
C19 C18 C17 C16 -1.8(6) . . . . ?
C19 C18 C21 S1 -167.0(3) . . . . ?
C19 C18 C21 N3 10.9(6) . . . . ?
C9 C10 C11 Cl2B -6.1(7) . . . . ?
C9 C10 C11 C12 177.8(4) . . . . ?
C9 C10 C1 Cl2A -11.3(8) . . . . ?
C9 C10 C1 C14 -177.9(5) . . . . ?
C21 S1 C23 N4 -178.9(4) . . . . ?
C21 S1 C23 C22 0.1(3) . . . . ?
C21 N3 C22 S2 179.5(3) . . . . ?
C21 N3 C22 C23 0.6(5) . . . . ?
C21 C18 C17 C16 -179.3(4) . . . . ?
C21 C18 C19 C20 179.3(4) . . . . ?
C10 C11 C12 Cl2C -177.0(4) . . . . ?
C10 C11 C12 C13 0.3(7) . . . . ?
C23 S1 C21 N3 0.3(3) . . . . ?
C23 S1 C21 C18 178.3(3) . . . . ?
C23 N4 C24 S2 -1.3(5) . . . . ?
C23 N4 C24 C25 -178.4(4) . . . . ?
C11 C10 C1 Cl2A 166.6(5) . . . . ?
C11 C10 C1 C14 0.1(8) . . . . ?
C13 C14 C1 Cl2A -168.0(5) . . . . ?
C13 C14 C1 C10 -0.1(9) . . . . ?
C26 C25 C29 C28 -0.1(9) . . . . ?
C26 C25 C24 S2 -165.2(6) . . . . ?
C26 C25 C24 N4 11.9(8) . . . . ?
C1 C14 C13 C15 -178.8(5) . . . . ?
C1 C14 C13 C12 0.2(8) . . . . ?
C1 C10 C11 Cl2B 175.9(5) . . . . ?
C1 C10 C11 C12 -0.2(7) . . . . ?
C28 N2 C27 C26 -3.7(11) . . . . ?
C32 C2 C3 Cl1A 8.3(6) . . . . ?
C32 C2 C3 C4 -178.1(3) . . . . ?
C3 C4 C5 C6 1.4(6) . . . . ?
C3 C4 C5 C8 178.6(3) . . . . ?
C3 C2 C32 O1 -18.9(5) . . . . ?
C3 C2 C32 O2 162.0(3) . . . . ?

loop_
_smtbx_masks_void_nr
_smtbx_masks_void_average_x
_smtbx_masks_void_average_y
_smtbx_masks_void_average_z
_smtbx_masks_void_volume
_smtbx_masks_void_count_electrons
_smtbx_masks_void_content
1 -0.486 -0.372 -0.958 803.9 220.8 ?
